data_7013496
loop_
_publ_author_name
'Song, Rui-Feng'
'Xie, Ya-Bo'
'Li, Jian-Rong'
'Bu, Xian-He'

_publ_section_title
;
 Formation of novel discrete silver(i) coordination architectures with
 quinoline-based monothioethers: adjusting the intramolecular Ag?Ag
 distances and complex structures by ligands modifications and
 variations of counter anions
;
_journal_issue 24
_journal_name_full 'Dalton Transactions'
_journal_page_first 4742
_journal_paper_doi 10.1039/b309176g
_journal_year 2003
_chemical_formula_sum 'C16 H13 Ag Cl4 N2 O4 S'
_chemical_formula_weight 579.01
_chemical_name_systematic
;
?
;
_space_group_IT_number 2
_symmetry_cell_setting triclinic
_symmetry_space_group_name_Hall '-P 1'
_symmetry_space_group_name_H-M 'P -1'
_atom_sites_solution_hydrogens geom
_atom_sites_solution_primary direct
_atom_sites_solution_secondary difmap
_audit_creation_method SHELXL-97
_cell_angle_alpha 86.910(14)
_cell_angle_beta 85.991(11)
_cell_angle_gamma 79.314(10)
_cell_formula_units_Z 2
_cell_length_a 8.809(5)
_cell_length_b 9.550(5)
_cell_length_c 12.505(7)
_cell_measurement_reflns_used 698
_cell_measurement_temperature 293(2)
_cell_measurement_theta_max 25.32
_cell_measurement_theta_min 3.87
_cell_volume 1030.3(10)
_computing_cell_refinement 'Bruker SMART'
_computing_data_collection 'Bruker SMART'
_computing_data_reduction 'Bruker SAINT'
_computing_molecular_graphics 'Bruker SHELXTL'
_computing_publication_material 'Bruker SHELXTL'
_computing_structure_refinement 'SHELXL-97 (Sheldrick, 1997)'
_computing_structure_solution 'SHELXS-97 (Sheldrick, 1990)'
_diffrn_ambient_temperature 293(2)
_diffrn_measured_fraction_theta_full 0.925
_diffrn_measured_fraction_theta_max 0.925
_diffrn_measurement_device_type 'CCD area detector'
_diffrn_measurement_method 'phi and omega scans'
_diffrn_radiation_monochromator graphite
_diffrn_radiation_source 'fine-focus sealed tube'
_diffrn_radiation_type MoK\a
_diffrn_radiation_wavelength 0.71073
_diffrn_reflns_av_R_equivalents 0.0192
_diffrn_reflns_av_sigmaI/netI 0.0438
_diffrn_reflns_limit_h_max 10
_diffrn_reflns_limit_h_min -10
_diffrn_reflns_limit_k_max 6
_diffrn_reflns_limit_k_min -11
_diffrn_reflns_limit_l_max 11
_diffrn_reflns_limit_l_min -14
_diffrn_reflns_number 3689
_diffrn_reflns_theta_full 25.05
_diffrn_reflns_theta_max 25.05
_diffrn_reflns_theta_min 2.36
_exptl_absorpt_coefficient_mu 1.624
_exptl_absorpt_correction_T_max 0.8545
_exptl_absorpt_correction_T_min 0.6415
_exptl_absorpt_correction_type multi-scan
_exptl_absorpt_process_details SADABS
_exptl_crystal_density_diffrn 1.866
_exptl_crystal_density_meas 0
_exptl_crystal_density_method 'not measured'
_exptl_crystal_F_000 572
_exptl_crystal_size_max 0.30
_exptl_crystal_size_mid 0.25
_exptl_crystal_size_min 0.10
_refine_diff_density_max 0.957
_refine_diff_density_min -0.806
_refine_diff_density_rms 0.087
_refine_ls_extinction_coef 0.041(3)
_refine_ls_extinction_expression Fc^*^=kFc[1+0.001xFc^2^\l^3^/sin(2\q)]^-1/4^
_refine_ls_extinction_method SHELXL
_refine_ls_goodness_of_fit_ref 1.028
_refine_ls_hydrogen_treatment mixed
_refine_ls_matrix_type full
_refine_ls_number_parameters 254
_refine_ls_number_reflns 3389
_refine_ls_number_restraints 0
_refine_ls_restrained_S_all 1.028
_refine_ls_R_factor_all 0.0531
_refine_ls_R_factor_gt 0.0407
_refine_ls_shift/su_max 0.001
_refine_ls_shift/su_mean 0.000
_refine_ls_structure_factor_coef Fsqd
_refine_ls_weighting_details 'calc w=1/[\s^2^(Fo^2^)+(0.0863P)^2^+0.0000P] where P=(Fo^2^+2Fc^2^)/3'
_refine_ls_weighting_scheme calc
_refine_ls_wR_factor_gt 0.1139
_refine_ls_wR_factor_ref 0.1243
_reflns_number_gt 2831
_reflns_number_total 3389
_reflns_threshold_expression >2sigma(I)
_cod_data_source_file b309176g.txt
_cod_data_source_block 1
_cod_depositor_comments
;
The following automatic conversions were performed:
'_symmetry_cell_setting' value 'Triclinic' changed to 'triclinic'
according to '/home/saulius/struct/CIF-dictionaries/cif_core.dic'
dictionary named 'cif_core.dic' version 2.4.1 from
2010-06-29.

'_exptl_absorpt_correction_type' value 'MULTI-SCAN' changed
to 'multi-scan' according to
'/home/saulius/struct/CIF-dictionaries/cif_core.dic' dictionary named
'cif_core.dic' version 2.4.1 from 2010-06-29.

Automatic conversion script
Id: cif_fix_enum 1527 2010-12-29 10:47:43Z saulius 
;
_cod_original_cell_volume 1030.3(11)
_cod_original_sg_symbol_H-M P-1
_cod_database_code 7013496

loop_
_symmetry_equiv_pos_as_xyz
'x, y, z'
'-x, -y, -z'

loop_
_atom_site_label
_atom_site_type_symbol
_atom_site_fract_x
_atom_site_fract_y
_atom_site_fract_z
_atom_site_U_iso_or_equiv
_atom_site_adp_type
_atom_site_occupancy
_atom_site_symmetry_multiplicity
_atom_site_calc_flag
_atom_site_refinement_flags
_atom_site_disorder_assembly
_atom_site_disorder_group
Ag1 Ag 0.60375(4) -0.07470(4) 0.58049(3) 0.0426(2) Uani 1 1 d . . .
N1 N 0.4222(5) 0.2988(4) 0.4943(4) 0.0440(10) Uani 1 1 d . . .
N2 N 0.5632(5) -0.0311(4) 0.2907(3) 0.0413(9) Uani 1 1 d . . .
S1 S 0.77635(13) 0.00153(13) 0.42619(10) 0.0401(3) Uani 1 1 d . . .
C1 C 0.2819(7) 0.3589(5) 0.5273(5) 0.0587(15) Uani 1 1 d . . .
H1 H 0.2016 0.3519 0.4845 0.070 Uiso 1 1 calc R . .
C2 C 0.2437(8) 0.4326(6) 0.6219(6) 0.073(2) Uani 1 1 d . . .
H2 H 0.1417 0.4724 0.6414 0.088 Uiso 1 1 calc R . .
C3 C 0.3593(9) 0.4442(6) 0.6838(6) 0.072(2) Uani 1 1 d . . .
H3 H 0.3364 0.4893 0.7485 0.087 Uiso 1 1 calc R . .
C4 C 0.5148(8) 0.3888(5) 0.6517(5) 0.0566(15) Uani 1 1 d . . .
C5 C 0.6398(10) 0.4012(6) 0.7108(5) 0.074(2) Uani 1 1 d . . .
H5 H 0.6216 0.4478 0.7752 0.088 Uiso 1 1 calc R . .
C6 C 0.7851(10) 0.3475(7) 0.6769(6) 0.078(2) Uani 1 1 d . . .
H6 H 0.8667 0.3548 0.7184 0.093 Uiso 1 1 calc R . .
C7 C 0.8150(8) 0.2792(6) 0.5772(6) 0.0671(17) Uani 1 1 d . . .
H7 H 0.9168 0.2450 0.5531 0.080 Uiso 1 1 calc R . .
C8 C 0.6968(6) 0.2628(5) 0.5159(4) 0.0459(12) Uani 1 1 d . . .
C9 C 0.5417(6) 0.3165(5) 0.5541(4) 0.0422(12) Uani 1 1 d . . .
C10 C 0.7317(6) 0.1973(5) 0.4091(5) 0.0459(12) Uani 1 1 d . . .
H10A H 0.8193 0.2315 0.3724 0.055 Uiso 1 1 calc R . .
H10B H 0.6433 0.2252 0.3656 0.055 Uiso 1 1 calc R . .
C11 C 0.7153(5) -0.0500(5) 0.3030(4) 0.0385(11) Uani 1 1 d . . .
C12 C 0.8241(7) -0.1061(6) 0.2262(5) 0.0566(14) Uani 1 1 d . . .
H12 H 0.9291 -0.1146 0.2362 0.068 Uiso 1 1 calc R . .
C13 C 0.7735(8) -0.1501(7) 0.1325(5) 0.0666(17) Uani 1 1 d . . .
H13 H 0.8447 -0.1903 0.0792 0.080 Uiso 1 1 calc R . .
C14 C 0.6193(8) -0.1339(7) 0.1199(5) 0.0635(16) Uani 1 1 d . . .
H14 H 0.5838 -0.1634 0.0581 0.076 Uiso 1 1 calc R . .
C15 C 0.5158(7) -0.0732(6) 0.1996(5) 0.0548(14) Uani 1 1 d . . .
H15 H 0.4103 -0.0609 0.1902 0.066 Uiso 1 1 calc R . .
Cl1 Cl 0.86170(15) 0.77383(14) 0.76864(11) 0.0492(3) Uani 1 1 d . . .
O1 O 0.7195(8) 0.7409(9) 0.7709(10) 0.200(5) Uani 1 1 d . . .
O2 O 0.9848(7) 0.6587(7) 0.7643(6) 0.130(3) Uani 1 1 d . . .
O3 O 0.8739(14) 0.8367(13) 0.8531(10) 0.298(9) Uani 1 1 d . . .
O4 O 0.8632(10) 0.8663(14) 0.6873(10) 0.262(8) Uani 1 1 d . . .
C16 C 0.7757(7) 0.2815(7) 0.0454(5) 0.0640(16) Uani 1 1 d . . .
H16 H 0.8530 0.2586 0.0994 0.077 Uiso 1 1 calc R . .
Cl2 Cl 0.7935(3) 0.4477(2) -0.0147(2) 0.1109(8) Uani 1 1 d . . .
Cl3 Cl 0.5947(2) 0.2817(2) 0.11104(16) 0.0824(5) Uani 1 1 d . . .
Cl4 Cl 0.8167(2) 0.1483(2) -0.04857(15) 0.0793(5) Uani 1 1 d . . .

loop_
_atom_site_aniso_label
_atom_site_aniso_U_11
_atom_site_aniso_U_22
_atom_site_aniso_U_33
_atom_site_aniso_U_23
_atom_site_aniso_U_13
_atom_site_aniso_U_12
Ag1 0.0395(3) 0.0491(3) 0.0376(3) -0.00373(17) -0.00078(16) -0.00419(16)
N1 0.050(2) 0.033(2) 0.049(3) 0.0006(18) -0.002(2) -0.0084(18)
N2 0.049(2) 0.040(2) 0.035(2) -0.0046(18) 0.0001(19) -0.0077(18)
S1 0.0382(6) 0.0429(6) 0.0389(7) -0.0018(5) 0.0005(5) -0.0074(5)
C1 0.063(4) 0.033(3) 0.078(5) -0.007(3) 0.007(3) -0.007(2)
C2 0.077(5) 0.040(3) 0.098(6) -0.014(3) 0.024(4) -0.006(3)
C3 0.108(6) 0.038(3) 0.067(4) -0.014(3) 0.021(4) -0.008(3)
C4 0.100(5) 0.029(3) 0.040(3) 0.000(2) -0.007(3) -0.008(3)
C5 0.115(6) 0.055(4) 0.051(4) -0.015(3) -0.026(4) -0.004(4)
C6 0.113(6) 0.058(4) 0.069(5) -0.008(3) -0.041(4) -0.021(4)
C7 0.065(4) 0.055(3) 0.084(5) -0.005(3) -0.022(3) -0.013(3)
C8 0.056(3) 0.033(2) 0.050(3) -0.003(2) -0.009(2) -0.010(2)
C9 0.063(3) 0.026(2) 0.038(3) 0.0058(19) 0.000(2) -0.011(2)
C10 0.049(3) 0.039(3) 0.052(3) 0.000(2) 0.004(2) -0.016(2)
C11 0.043(3) 0.037(2) 0.035(3) 0.001(2) 0.004(2) -0.008(2)
C12 0.055(3) 0.059(3) 0.052(4) -0.007(3) 0.009(3) -0.005(3)
C13 0.077(4) 0.073(4) 0.047(4) -0.025(3) 0.019(3) -0.009(3)
C14 0.084(5) 0.069(4) 0.040(3) -0.018(3) 0.001(3) -0.017(3)
C15 0.063(3) 0.056(3) 0.049(4) -0.007(3) -0.003(3) -0.017(3)
Cl1 0.0424(7) 0.0593(8) 0.0454(8) -0.0031(6) -0.0042(6) -0.0076(5)
O1 0.066(4) 0.132(6) 0.401(16) 0.010(8) 0.008(6) -0.031(4)
O2 0.087(4) 0.119(5) 0.164(7) -0.032(5) 0.000(4) 0.036(4)
O3 0.291(14) 0.280(13) 0.294(15) -0.227(12) -0.179(13) 0.146(11)
O4 0.098(6) 0.376(15) 0.274(13) 0.246(13) -0.008(7) -0.019(7)
C16 0.057(4) 0.081(4) 0.057(4) -0.006(3) -0.014(3) -0.017(3)
Cl2 0.155(2) 0.0917(14) 0.1025(18) 0.0182(12) -0.0304(15) -0.0641(15)
Cl3 0.0752(11) 0.0936(12) 0.0810(13) -0.0315(10) 0.0114(9) -0.0198(9)
Cl4 0.0702(11) 0.0917(12) 0.0741(12) -0.0175(9) 0.0107(9) -0.0111(9)

loop_
_atom_type_symbol
_atom_type_description
_atom_type_scat_dispersion_real
_atom_type_scat_dispersion_imag
_atom_type_scat_source
C C 0.0033 0.0016 'International Tables Vol C Tables 4.2.6.8 and 6.1.1.4'
H H 0.0000 0.0000 'International Tables Vol C Tables 4.2.6.8 and 6.1.1.4'
N N 0.0061 0.0033 'International Tables Vol C Tables 4.2.6.8 and 6.1.1.4'
O O 0.0106 0.0060 'International Tables Vol C Tables 4.2.6.8 and 6.1.1.4'
S S 0.1246 0.1234 'International Tables Vol C Tables 4.2.6.8 and 6.1.1.4'
Ag Ag -0.8971 1.1015 'International Tables Vol C Tables 4.2.6.8 and 6.1.1.4'
Cl Cl 0.1484 0.1585 'International Tables Vol C Tables 4.2.6.8 and 6.1.1.4'

loop_
_geom_angle_atom_site_label_1
_geom_angle_atom_site_label_2
_geom_angle_atom_site_label_3
_geom_angle
_geom_angle_site_symmetry_1
_geom_angle_site_symmetry_3
_geom_angle_publ_flag
N2 Ag1 N1 122.63(15) 2_656 2_656 ?
N2 Ag1 S1 137.34(11) 2_656 . ?
N1 Ag1 S1 95.75(11) 2_656 . ?
N2 Ag1 Ag1 88.52(11) 2_656 2_656 ?
N1 Ag1 Ag1 88.21(10) 2_656 2_656 ?
S1 Ag1 Ag1 73.60(5) . 2_656 ?
C1 N1 C9 117.4(5) . . ?
C1 N1 Ag1 105.8(3) . 2_656 ?
C9 N1 Ag1 124.7(3) . 2_656 ?
C11 N2 C15 118.2(5) . . ?
C11 N2 Ag1 119.4(3) . 2_656 ?
C15 N2 Ag1 122.4(4) . 2_656 ?
C11 S1 C10 101.0(2) . . ?
C11 S1 Ag1 109.13(16) . . ?
C10 S1 Ag1 108.45(18) . . ?
N1 C1 C2 125.0(6) . . ?
N1 C1 H1 117.5 . . ?
C2 C1 H1 117.5 . . ?
C3 C2 C1 117.9(6) . . ?
C3 C2 H2 121.0 . . ?
C1 C2 H2 121.0 . . ?
C2 C3 C4 120.9(6) . . ?
C2 C3 H3 119.5 . . ?
C4 C3 H3 119.5 . . ?
C5 C4 C3 123.6(6) . . ?
C5 C4 C9 119.6(6) . . ?
C3 C4 C9 116.9(6) . . ?
C6 C5 C4 121.4(6) . . ?
C6 C5 H5 119.3 . . ?
C4 C5 H5 119.3 . . ?
C5 C6 C7 120.0(6) . . ?
C5 C6 H6 120.0 . . ?
C7 C6 H6 120.0 . . ?
C8 C7 C6 121.4(6) . . ?
C8 C7 H7 119.3 . . ?
C6 C7 H7 119.3 . . ?
C7 C8 C9 118.4(5) . . ?
C7 C8 C10 120.2(5) . . ?
C9 C8 C10 121.3(4) . . ?
N1 C9 C4 121.7(5) . . ?
N1 C9 C8 118.9(5) . . ?
C4 C9 C8 119.3(5) . . ?
C8 C10 S1 110.2(4) . . ?
C8 C10 H10A 109.6 . . ?
S1 C10 H10A 109.6 . . ?
C8 C10 H10B 109.6 . . ?
S1 C10 H10B 109.6 . . ?
H10A C10 H10B 108.1 . . ?
N2 C11 C12 123.0(5) . . ?
N2 C11 S1 117.7(4) . . ?
C12 C11 S1 119.3(4) . . ?
C11 C12 C13 118.2(6) . . ?
C11 C12 H12 120.9 . . ?
C13 C12 H12 120.9 . . ?
C14 C13 C12 119.3(6) . . ?
C14 C13 H13 120.3 . . ?
C12 C13 H13 120.3 . . ?
C13 C14 C15 119.4(6) . . ?
C13 C14 H14 120.3 . . ?
C15 C14 H14 120.3 . . ?
N2 C15 C14 121.8(6) . . ?
N2 C15 H15 119.1 . . ?
C14 C15 H15 119.1 . . ?
O3 Cl1 O4 108.0(10) . . ?
O3 Cl1 O1 108.8(9) . . ?
O4 Cl1 O1 103.8(7) . . ?
O3 Cl1 O2 106.1(5) . . ?
O4 Cl1 O2 114.1(6) . . ?
O1 Cl1 O2 115.8(5) . . ?
Cl3 C16 Cl2 112.6(4) . . ?
Cl3 C16 Cl4 110.6(3) . . ?
Cl2 C16 Cl4 110.9(4) . . ?
Cl3 C16 H16 107.5 . . ?
Cl2 C16 H16 107.5 . . ?
Cl4 C16 H16 107.5 . . ?

loop_
_geom_bond_atom_site_label_1
_geom_bond_atom_site_label_2
_geom_bond_distance
_geom_bond_site_symmetry_2
_geom_bond_publ_flag
Ag1 N2 2.252(4) 2_656 ?
Ag1 N1 2.436(4) 2_656 ?
Ag1 S1 2.5325(17) . ?
Ag1 Ag1 2.9439(14) 2_656 ?
N1 C1 1.311(7) . ?
N1 C9 1.373(6) . ?
N1 Ag1 2.436(4) 2_656 ?
N2 C11 1.337(6) . ?
N2 C15 1.346(6) . ?
N2 Ag1 2.252(4) 2_656 ?
S1 C11 1.790(5) . ?
S1 C10 1.842(5) . ?
C1 C2 1.398(9) . ?
C1 H1 0.9300 . ?
C2 C3 1.345(10) . ?
C2 H2 0.9300 . ?
C3 C4 1.413(10) . ?
C3 H3 0.9300 . ?
C4 C5 1.394(9) . ?
C4 C9 1.419(7) . ?
C5 C6 1.336(11) . ?
C5 H5 0.9300 . ?
C6 C7 1.425(9) . ?
C6 H6 0.9300 . ?
C7 C8 1.372(8) . ?
C7 H7 0.9300 . ?
C8 C9 1.426(7) . ?
C8 C10 1.493(7) . ?
C10 H10A 0.9700 . ?
C10 H10B 0.9700 . ?
C11 C12 1.365(7) . ?
C12 C13 1.395(9) . ?
C12 H12 0.9300 . ?
C13 C14 1.358(9) . ?
C13 H13 0.9300 . ?
C14 C15 1.378(8) . ?
C14 H14 0.9300 . ?
C15 H15 0.9300 . ?
Cl1 O3 1.263(7) . ?
Cl1 O4 1.312(7) . ?
Cl1 O1 1.345(7) . ?
Cl1 O2 1.394(5) . ?
C16 Cl3 1.742(7) . ?
C16 Cl2 1.748(7) . ?
C16 Cl4 1.749(6) . ?
C16 H16 0.9800 . ?

loop_
_geom_torsion_atom_site_label_1
_geom_torsion_atom_site_label_2
_geom_torsion_atom_site_label_3
_geom_torsion_atom_site_label_4
_geom_torsion
_geom_torsion_site_symmetry_1
_geom_torsion_site_symmetry_2
_geom_torsion_site_symmetry_3
_geom_torsion_site_symmetry_4
_geom_torsion_publ_flag
N2 Ag1 S1 C11 -118.0(2) 2_656 . . . ?
N1 Ag1 S1 C11 37.36(19) 2_656 . . . ?
Ag1 Ag1 S1 C11 -49.06(16) 2_656 . . . ?
N2 Ag1 S1 C10 -8.8(3) 2_656 . . . ?
N1 Ag1 S1 C10 146.6(2) 2_656 . . . ?
Ag1 Ag1 S1 C10 60.14(18) 2_656 . . . ?
C9 N1 C1 C2 -3.9(8) . . . . ?
Ag1 N1 C1 C2 140.5(5) 2_656 . . . ?
N1 C1 C2 C3 0.5(9) . . . . ?
C1 C2 C3 C4 2.7(9) . . . . ?
C2 C3 C4 C5 178.1(6) . . . . ?
C2 C3 C4 C9 -2.3(9) . . . . ?
C3 C4 C5 C6 -179.7(6) . . . . ?
C9 C4 C5 C6 0.7(9) . . . . ?
C4 C5 C6 C7 1.6(10) . . . . ?
C5 C6 C7 C8 -2.1(10) . . . . ?
C6 C7 C8 C9 0.2(8) . . . . ?
C6 C7 C8 C10 176.9(5) . . . . ?
C1 N1 C9 C4 4.1(7) . . . . ?
Ag1 N1 C9 C4 -132.9(4) 2_656 . . . ?
C1 N1 C9 C8 -174.9(5) . . . . ?
Ag1 N1 C9 C8 48.2(6) 2_656 . . . ?
C5 C4 C9 N1 178.5(5) . . . . ?
C3 C4 C9 N1 -1.1(7) . . . . ?
C5 C4 C9 C8 -2.6(7) . . . . ?
C3 C4 C9 C8 177.8(5) . . . . ?
C7 C8 C9 N1 -179.0(5) . . . . ?
C10 C8 C9 N1 4.4(7) . . . . ?
C7 C8 C9 C4 2.1(7) . . . . ?
C10 C8 C9 C4 -174.6(4) . . . . ?
C7 C8 C10 S1 80.8(5) . . . . ?
C9 C8 C10 S1 -102.7(5) . . . . ?
C11 S1 C10 C8 151.4(4) . . . . ?
Ag1 S1 C10 C8 36.8(4) . . . . ?
C15 N2 C11 C12 1.9(7) . . . . ?
Ag1 N2 C11 C12 -176.3(4) 2_656 . . . ?
C15 N2 C11 S1 -178.2(4) . . . . ?
Ag1 N2 C11 S1 3.6(5) 2_656 . . . ?
C10 S1 C11 N2 -72.5(4) . . . . ?
Ag1 S1 C11 N2 41.6(4) . . . . ?
C10 S1 C11 C12 107.5(4) . . . . ?
Ag1 S1 C11 C12 -138.4(4) . . . . ?
N2 C11 C12 C13 -2.3(8) . . . . ?
S1 C11 C12 C13 177.7(4) . . . . ?
C11 C12 C13 C14 1.1(9) . . . . ?
C12 C13 C14 C15 0.5(10) . . . . ?
C11 N2 C15 C14 -0.2(8) . . . . ?
Ag1 N2 C15 C14 178.0(4) 2_656 . . . ?
C13 C14 C15 N2 -1.0(9) . . . . ?
